data_7105743
loop_
_publ_author_name
'Tanya Ronson'
'Harriott Nowell'
'Aleema Westcott'
'Michaele Hardie'

_publ_section_title
;
 Bow-tie metallo-cryptophanes from a carboxylate derived cavitand
;
_journal_name_full Chem.Commun.
_journal_page_first 176
_journal_paper_doi 10.1039/c0cc01284j
_journal_volume 47
_journal_year 2011
_chemical_formula_sum 'C113 H103 Co7 N3 O38'
_chemical_formula_weight 2523.49
_chemical_name_common
;
di(tris(3,5-bis(methyl)benzoate)cyclotricatechylene)-
tetraacetobis(dimethylformamide)oxoheptacobalt(ii) dimethylformamide
clathrate hydrate
;
_chemical_name_systematic
;
di{tris[3,5-bis(methyl)benzoate]cyclotricatechylene}-
tetraacetobis(dimethylformamide)oxoheptacobalt(ii)
dimethylformamide clathrate hydrate
;
_space_group_IT_number 14
_symmetry_cell_setting monoclinic
_symmetry_space_group_name_Hall '-P 2ybc'
_symmetry_space_group_name_H-M 'P 1 21/c 1'
_atom_sites_solution_hydrogens geom
_atom_sites_solution_primary direct
_atom_sites_solution_secondary difmap
_audit_creation_method SHELXL-97
_cell_angle_alpha 90.00
_cell_angle_beta 99.087(7)
_cell_angle_gamma 90.00
_cell_formula_units_Z 2
_cell_length_a 18.811(3)
_cell_length_b 12.2580(15)
_cell_length_c 29.620(4)
_cell_measurement_reflns_used 9740
_cell_measurement_temperature 150(2)
_cell_measurement_theta_max 24.96
_cell_measurement_theta_min 2.67
_cell_volume 6744.2(16)
_computing_cell_refinement 'Bruker SMART'
_computing_data_collection 'Bruker SMART'
_computing_data_reduction 'Bruker SAINT'
_computing_molecular_graphics 'XSeed (Barbour, 2001)'
_computing_publication_material 'Bruker SHELXTL'
_computing_structure_refinement 'SHELXL-97 (Sheldrick, 1997)'
_computing_structure_solution 'SHELXS-97 (Sheldrick, 1990)'
_diffrn_ambient_temperature 150(2)
_diffrn_measured_fraction_theta_full 0.998
_diffrn_measured_fraction_theta_max 0.998
_diffrn_measurement_device_type 'Bruker X8 CCD area detector'
_diffrn_measurement_method 'phi and omega scans'
_diffrn_radiation_monochromator graphite
_diffrn_radiation_source 'fine-focus sealed tube'
_diffrn_radiation_type MoK\a
_diffrn_radiation_wavelength 0.71073
_diffrn_reflns_av_R_equivalents 0.0499
_diffrn_reflns_av_sigmaI/netI 0.0644
_diffrn_reflns_limit_h_max 22
_diffrn_reflns_limit_h_min -22
_diffrn_reflns_limit_k_max 14
_diffrn_reflns_limit_k_min 0
_diffrn_reflns_limit_l_max 35
_diffrn_reflns_limit_l_min 0
_diffrn_reflns_number 273527
_diffrn_reflns_theta_full 25.00
_diffrn_reflns_theta_max 25.00
_diffrn_reflns_theta_min 1.80
_exptl_absorpt_coefficient_mu 0.911
_exptl_absorpt_correction_T_max 0.9559
_exptl_absorpt_correction_T_min 0.7780
_exptl_absorpt_correction_type multi-scan
_exptl_absorpt_process_details SADABS
_exptl_crystal_colour purple
_exptl_crystal_density_diffrn 1.243
_exptl_crystal_density_method 'not measured'
_exptl_crystal_description plate
_exptl_crystal_F_000 2590
_exptl_crystal_size_max 0.29
_exptl_crystal_size_mid 0.17
_exptl_crystal_size_min 0.05
_refine_diff_density_max 1.484
_refine_diff_density_min -0.826
_refine_diff_density_rms 0.166
_refine_ls_extinction_method none
_refine_ls_goodness_of_fit_ref 1.065
_refine_ls_hydrogen_treatment noref
_refine_ls_matrix_type full
_refine_ls_number_parameters 745
_refine_ls_number_reflns 16788
_refine_ls_number_restraints 0
_refine_ls_restrained_S_all 1.065
_refine_ls_R_factor_all 0.1092
_refine_ls_R_factor_gt 0.0805
_refine_ls_shift/su_max 0.001
_refine_ls_shift/su_mean 0.000
_refine_ls_structure_factor_coef Fsqd
_refine_ls_weighting_details 'calc w=1/[\s^2^(Fo^2^)+(0.1446P)^2^+13.9334P] where P=(Fo^2^+2Fc^2^)/3'
_refine_ls_weighting_scheme calc
_refine_ls_wR_factor_gt 0.2191
_refine_ls_wR_factor_ref 0.2401
_reflns_number_gt 12651
_reflns_number_total 16788
_reflns_threshold_expression >2sigma(I)
_cod_data_source_file C0CC01284J.TXT
_cod_data_source_block complex4
_cod_depositor_comments
;
The following automatic conversions were performed:
'_symmetry_cell_setting' value 'Monoclinic' changed to 'monoclinic'
according to '/home/saulius/struct/CIF-dictionaries/cif_core.dic'
dictionary named 'cif_core.dic' version 2.4.1 from 2010-06-29.

Automatic conversion script
Id: cif_fix_enum 1527 2010-12-29 10:47:43Z saulius 
;
_cod_original_cell_volume 6744.2(15)
_cod_original_sg_symbol_H-M P2(1)/c
_cod_database_code 7105743

loop_
_symmetry_equiv_pos_as_xyz
'x, y, z'
'-x, y+1/2, -z+1/2'
'-x, -y, -z'
'x, -y-1/2, z-1/2'

loop_
_atom_site_label
_atom_site_type_symbol
_atom_site_fract_x
_atom_site_fract_y
_atom_site_fract_z
_atom_site_U_iso_or_equiv
_atom_site_adp_type
_atom_site_occupancy
_atom_site_symmetry_multiplicity
_atom_site_calc_flag
_atom_site_refinement_flags
_atom_site_disorder_assembly
_atom_site_disorder_group
Co1 Co 0.07520(5) 0.83407(7) 0.05819(3) 0.0252(2) Uani 1 1 d . A 1
Co2 Co 0.14951(5) 1.08396(7) 0.06210(3) 0.0292(2) Uani 1 1 d . A 1
Co3 Co 0.00830(4) 1.04201(6) 0.10909(3) 0.0222(2) Uani 1 1 d . A 1
Co4 Co 0.0000 1.0000 0.0000 0.0253(3) Uani 1 2 d S . 1
O1 O 0.0651(2) 0.9474(4) 0.33452(15) 0.0349(11) Uani 1 1 d . A 1
O2 O 0.1185(2) 1.1439(4) 0.33306(15) 0.0338(11) Uani 1 1 d . A 1
O3 O 0.4071(3) 1.2324(4) 0.23126(19) 0.0440(13) Uani 1 1 d . A 1
O4 O 0.4596(3) 1.0686(4) 0.19071(17) 0.0373(11) Uani 1 1 d . A 1
O5 O 0.3279(3) 0.5678(4) 0.19484(16) 0.0358(11) Uani 1 1 d . A 1
O6 O 0.2124(3) 0.5356(4) 0.23471(16) 0.0362(11) Uani 1 1 d . A 1
O7 O 0.0685(2) 1.1418(4) 0.15239(15) 0.0359(11) Uani 1 1 d . A 1
O8 O 0.1680(3) 1.1695(4) 0.11911(16) 0.0484(14) Uani 1 1 d . A 1
O9 O 0.2359(3) 0.9906(4) 0.06614(17) 0.0432(13) Uani 1 1 d . A 1
O10 O 0.1867(2) 0.8254(4) 0.07602(15) 0.0356(11) Uani 1 1 d . A 1
O11 O 0.0639(3) 0.7970(4) 0.12507(15) 0.0401(12) Uani 1 1 d . A 1
O12 O -0.0035(2) 0.9244(4) 0.15332(15) 0.0337(11) Uani 1 1 d . A 1
O13 O 0.0625(2) 1.0003(3) 0.06168(13) 0.0233(9) Uani 1 1 d . A 1
O14 O -0.0415(3) 0.8544(4) 0.02988(15) 0.0347(11) Uani 1 1 d . . 1
O15 O 0.0753(3) 0.8760(4) -0.01385(14) 0.0331(11) Uani 1 1 d . . 1
O16 O -0.0840(2) 1.1236(4) 0.08845(14) 0.0346(11) Uani 1 1 d . A 1
O17 O 0.1490(3) 1.1881(4) 0.01020(15) 0.0385(11) Uani 1 1 d . A 1
O18 O 0.0726(3) 0.6635(4) 0.04709(16) 0.0406(12) Uani 1 1 d . A 1
O101 O 0.3661(9) 0.3269(13) 0.3815(4) 0.078(5) Uani 0.50 1 d P B 1
O201 O 0.3624(12) 1.2614(18) 0.1053(8) 0.131(7) Uiso 0.50 1 d P C 1
O202 O 0.3865(17) 1.239(3) 0.0642(12) 0.201(12) Uiso 0.50 1 d P D 2
N1 N 0.1089(5) 0.5047(6) 0.0852(3) 0.063(2) Uani 1 1 d . A 1
N101 N 0.3268(12) 0.456(2) 0.4358(6) 0.096(7) Uani 0.50 1 d P B 1
C1 C 0.3078(3) 0.7733(5) 0.3682(2) 0.0301(15) Uani 1 1 d . A 1
H1A H 0.2840 0.7210 0.3865 0.036 Uiso 1 1 calc R A 1
H1B H 0.3553 0.7916 0.3860 0.036 Uiso 1 1 calc R A 1
C2 C 0.2621(4) 0.8776(6) 0.3612(2) 0.0318(15) Uani 1 1 d . A 1
C3 C 0.1867(4) 0.8656(5) 0.3530(2) 0.0288(14) Uani 1 1 d . A 1
H3 H 0.1669 0.7946 0.3543 0.035 Uiso 1 1 calc R A 1
C4 C 0.1397(3) 0.9539(6) 0.3430(2) 0.0279(14) Uani 1 1 d . A 1
C5 C 0.1686(4) 1.0602(5) 0.3426(2) 0.0284(15) Uani 1 1 d . A 1
C6 C 0.2433(4) 1.0731(6) 0.3523(2) 0.0355(16) Uani 1 1 d . A 1
H6 H 0.2628 1.1447 0.3534 0.043 Uiso 1 1 calc R A 1
C7 C 0.2912(4) 0.9827(6) 0.3607(2) 0.0306(15) Uani 1 1 d . A 1
C8 C 0.3722(4) 1.0072(6) 0.3666(2) 0.0349(16) Uani 1 1 d . A 1
H8A H 0.3818 1.0762 0.3839 0.042 Uiso 1 1 calc R A 1
H8B H 0.3987 0.9483 0.3849 0.042 Uiso 1 1 calc R A 1
C9 C 0.4013(3) 1.0173(6) 0.3216(2) 0.0317(15) Uani 1 1 d . A 1
C10 C 0.3938(4) 1.1188(6) 0.2987(2) 0.0330(15) Uiso 1 1 d . A 1
H10 H 0.3754 1.1790 0.3134 0.040 Uiso 1 1 calc R A 1
C11 C 0.4124(4) 1.1348(5) 0.2551(3) 0.0371(17) Uani 1 1 d . A 1
C12 C 0.4430(3) 1.0455(5) 0.2337(2) 0.0319(15) Uani 1 1 d . A 1
C13 C 0.4530(3) 0.9479(5) 0.2568(2) 0.0318(15) Uani 1 1 d . A 1
H13 H 0.4751 0.8896 0.2431 0.038 Uiso 1 1 calc R A 1
C14 C 0.4318(3) 0.9302(5) 0.3001(2) 0.0306(15) Uani 1 1 d . A 1
C15 C 0.4415(4) 0.8135(5) 0.3210(2) 0.0311(15) Uani 1 1 d . A 1
H15A H 0.4877 0.7827 0.3148 0.037 Uiso 1 1 calc R A 1
H15B H 0.4440 0.8184 0.3546 0.037 Uiso 1 1 calc R A 1
C16 C 0.3808(3) 0.7370(5) 0.3019(2) 0.0285(14) Uani 1 1 d . A 1
C17 C 0.3834(4) 0.6842(5) 0.2591(2) 0.0304(15) Uani 1 1 d . A 1
H17 H 0.4252 0.6937 0.2452 0.036 Uiso 1 1 calc R A 1
C18 C 0.3280(4) 0.6197(5) 0.2369(2) 0.0297(15) Uani 1 1 d . A 1
C19 C 0.2657(4) 0.6014(5) 0.2586(2) 0.0319(16) Uani 1 1 d . A 1
C20 C 0.2637(4) 0.6483(5) 0.3011(2) 0.0294(15) Uiso 1 1 d . A 1
H20 H 0.2237 0.6334 0.3160 0.035 Uiso 1 1 calc R A 1
C21 C 0.3192(4) 0.7174(5) 0.3230(2) 0.0307(15) Uani 1 1 d . A 1
C22 C 0.1454(4) 1.2484(6) 0.3235(2) 0.0329(15) Uani 1 1 d . A 1
H22A H 0.1821 1.2709 0.3496 0.040 Uiso 1 1 calc R A 1
H22B H 0.1055 1.3018 0.3209 0.040 Uiso 1 1 calc R A 1
C23 C 0.1791(3) 1.2522(5) 0.2796(2) 0.0276(14) Uani 1 1 d . A 1
C24 C 0.1413(3) 1.2123(5) 0.2381(2) 0.0247(13) Uani 1 1 d . A 1
H24 H 0.0937 1.1854 0.2368 0.030 Uiso 1 1 calc R A 1
C25 C 0.1744(3) 1.2124(5) 0.1982(2) 0.0275(14) Uani 1 1 d . A 1
C26 C 0.1334(4) 1.1712(5) 0.1533(2) 0.0299(15) Uani 1 1 d . A 1
C27 C 0.2453(4) 1.2482(5) 0.2007(2) 0.0313(15) Uani 1 1 d . A 1
H27 H 0.2676 1.2471 0.1741 0.038 Uiso 1 1 calc R A 1
C29 C 0.2838(3) 1.2856(5) 0.2419(2) 0.0303(15) Uani 1 1 d . A 1
C30 C 0.2496(4) 1.2890(5) 0.2810(2) 0.0328(16) Uani 1 1 d . A 1
H30 H 0.2751 1.3169 0.3088 0.039 Uiso 1 1 calc R A 1
C31 C 0.3623(4) 1.3186(5) 0.2461(3) 0.0400(18) Uani 1 1 d . A 1
H31A H 0.3660 1.3847 0.2275 0.048 Uiso 1 1 calc R A 1
H31B H 0.3806 1.3371 0.2784 0.048 Uiso 1 1 calc R A 1
C32 C 0.4885(4) 0.9798(6) 0.1656(3) 0.0383(17) Uani 1 1 d . A 1
H32A H 0.5285 0.9434 0.1858 0.046 Uiso 1 1 calc R A 1
H32B H 0.5079 1.0102 0.1391 0.046 Uiso 1 1 calc R A 1
C33 C 0.4294(4) 0.8963(6) 0.1490(2) 0.0352(16) Uani 1 1 d . A 1
C34 C 0.3651(4) 0.9309(6) 0.1217(2) 0.0325(15) Uani 1 1 d . A 1
H34 H 0.3594 1.0048 0.1121 0.039 Uiso 1 1 calc R A 1
C35 C 0.3085(4) 0.8538(6) 0.1085(2) 0.0327(16) Uani 1 1 d . A 1
C36 C 0.2384(4) 0.8928(6) 0.0816(2) 0.0341(16) Uani 1 1 d . A 1
C37 C 0.3171(4) 0.7466(6) 0.1239(2) 0.0337(16) Uani 1 1 d . A 1
H37 H 0.2790 0.6960 0.1156 0.040 Uiso 1 1 calc R A 1
C38 C 0.3804(4) 0.7114(5) 0.1515(2) 0.0307(15) Uani 1 1 d . A 1
C39 C 0.4362(4) 0.7858(6) 0.1628(2) 0.0352(16) Uani 1 1 d . A 1
H39 H 0.4800 0.7618 0.1804 0.042 Uiso 1 1 calc R A 1
C40 C 0.3856(4) 0.5930(6) 0.1697(2) 0.0384(17) Uani 1 1 d . A 1
H40A H 0.3839 0.5419 0.1437 0.046 Uiso 1 1 calc R A 1
H40B H 0.4324 0.5829 0.1899 0.046 Uiso 1 1 calc R A 1
C41 C 0.1462(4) 0.5235(6) 0.2528(2) 0.0373(17) Uani 1 1 d . A 1
H41A H 0.1572 0.5009 0.2852 0.045 Uiso 1 1 calc R A 1
H41B H 0.1170 0.4652 0.2358 0.045 Uiso 1 1 calc R A 1
C42 C 0.1027(4) 0.6283(5) 0.2494(2) 0.0337(16) Uani 1 1 d . A 1
C43 C 0.0853(4) 0.6819(5) 0.2068(2) 0.0313(15) Uani 1 1 d . A 1
H43 H 0.0968 0.6478 0.1801 0.038 Uiso 1 1 calc R A 1
C44 C 0.0516(3) 0.7841(5) 0.2031(2) 0.0278(14) Uani 1 1 d . A 1
C45 C 0.0356(3) 0.8392(5) 0.1569(2) 0.0290(15) Uani 1 1 d . A 1
C46 C 0.0340(3) 0.8343(6) 0.2424(2) 0.0284(14) Uani 1 1 d . A 1
H46 H 0.0119 0.9042 0.2400 0.034 Uiso 1 1 calc R A 1
C47 C 0.0487(3) 0.7823(6) 0.2851(2) 0.0310(15) Uani 1 1 d . A 1
C48 C 0.0821(4) 0.6798(5) 0.2883(2) 0.0309(15) Uani 1 1 d . A 1
H48 H 0.0911 0.6440 0.3171 0.037 Uiso 1 1 calc R A 1
C49 C 0.0328(4) 0.8405(6) 0.3285(2) 0.0328(16) Uani 1 1 d . A 1
H49A H -0.0200 0.8476 0.3269 0.039 Uiso 1 1 calc R A 1
H49B H 0.0510 0.7951 0.3555 0.039 Uiso 1 1 calc R A 1
C50 C -0.1043(4) 1.1566(5) 0.0473(2) 0.0312(15) Uani 1 1 d . . 1
C51 C -0.1655(5) 1.2376(8) 0.0380(3) 0.061(3) Uani 1 1 d . E 1
H51A H -0.1823 1.2561 0.0667 0.091 Uiso 1 1 calc R E 1
H51B H -0.2052 1.2053 0.0168 0.091 Uiso 1 1 calc R E 1
H51C H -0.1488 1.3038 0.0244 0.091 Uiso 1 1 calc R E 1
C52 C 0.0974(4) 1.2035(6) -0.0235(2) 0.0343(16) Uani 1 1 d . . 1
C53 C 0.1048(5) 1.2962(8) -0.0563(3) 0.059(2) Uani 1 1 d . F 1
H53A H 0.0613 1.3003 -0.0794 0.089 Uiso 1 1 calc R F 1
H53B H 0.1467 1.2831 -0.0715 0.089 Uiso 1 1 calc R F 1
H53C H 0.1112 1.3651 -0.0394 0.089 Uiso 1 1 calc R F 1
C54 C 0.1140(4) 0.6096(6) 0.0781(3) 0.0454(19) Uani 1 1 d . A 1
H54 H 0.1507 0.6487 0.0972 0.054 Uiso 1 1 calc R A 1
C55 C 0.1590(6) 0.4527(8) 0.1226(4) 0.080(3) Uani 1 1 d . A 1
H55A H 0.1897 0.4004 0.1097 0.120 Uiso 1 1 calc R A 1
H55B H 0.1314 0.4144 0.1432 0.120 Uiso 1 1 calc R A 1
H55C H 0.1891 0.5087 0.1398 0.120 Uiso 1 1 calc R A 1
C56 C 0.0459(9) 0.4381(9) 0.0629(4) 0.116(5) Uani 1 1 d . A 1
H56A H 0.0016 0.4810 0.0615 0.174 Uiso 1 1 calc R A 1
H56B H 0.0420 0.3718 0.0809 0.174 Uiso 1 1 calc R A 1
H56C H 0.0529 0.4180 0.0319 0.174 Uiso 1 1 calc R A 1
C100 C 0.354(2) 0.534(3) 0.4719(9) 0.146(13) Uani 0.50 1 d P B 1
H10D H 0.3138 0.5585 0.4870 0.220 Uiso 0.50 1 calc PR B 1
H10E H 0.3749 0.5969 0.4585 0.220 Uiso 0.50 1 calc PR B 1
H10F H 0.3903 0.4986 0.4943 0.220 Uiso 0.50 1 calc PR B 1
C101 C 0.2562(15) 0.4551(19) 0.4262(9) 0.097(8) Uani 0.50 1 d P B 1
H10A H 0.2360 0.4952 0.4498 0.145 Uiso 0.50 1 calc PR B 1
H10B H 0.2392 0.3795 0.4252 0.145 Uiso 0.50 1 calc PR B 1
H10C H 0.2409 0.4897 0.3964 0.145 Uiso 0.50 1 calc PR B 1
C102 C 0.3653(18) 0.397(3) 0.4021(15) 0.148(15) Uani 0.50 1 d P B 1
H102 H 0.4050 0.4415 0.3973 0.178 Uiso 0.50 1 calc PR B 1

loop_
_atom_site_aniso_label
_atom_site_aniso_U_11
_atom_site_aniso_U_22
_atom_site_aniso_U_33
_atom_site_aniso_U_23
_atom_site_aniso_U_13
_atom_site_aniso_U_12
Co1 0.0302(5) 0.0252(4) 0.0188(4) 0.0000(3) -0.0002(4) 0.0049(4)
Co2 0.0337(5) 0.0285(5) 0.0264(5) -0.0004(4) 0.0080(4) 0.0022(4)
Co3 0.0224(4) 0.0281(4) 0.0151(4) 0.0006(3) -0.0005(3) 0.0021(4)
Co4 0.0333(7) 0.0266(6) 0.0146(5) -0.0016(4) -0.0011(5) 0.0054(5)
O1 0.028(3) 0.045(3) 0.032(2) 0.005(2) 0.005(2) 0.002(2)
O2 0.033(3) 0.038(3) 0.030(2) -0.006(2) 0.005(2) 0.007(2)
O3 0.036(3) 0.026(3) 0.071(4) 0.016(2) 0.013(3) 0.001(2)
O4 0.030(3) 0.036(3) 0.046(3) 0.010(2) 0.006(2) -0.002(2)
O5 0.039(3) 0.031(2) 0.037(3) 0.002(2) 0.003(2) 0.003(2)
O6 0.038(3) 0.029(2) 0.041(3) 0.000(2) 0.004(2) -0.003(2)
O7 0.028(3) 0.049(3) 0.028(2) -0.020(2) -0.003(2) 0.001(2)
O8 0.068(4) 0.052(3) 0.028(3) -0.014(2) 0.016(3) -0.022(3)
O9 0.034(3) 0.047(3) 0.048(3) 0.020(2) 0.004(2) 0.010(2)
O10 0.028(3) 0.040(3) 0.036(3) 0.005(2) -0.005(2) 0.006(2)
O11 0.047(3) 0.048(3) 0.024(2) 0.012(2) 0.004(2) 0.011(2)
O12 0.035(3) 0.039(3) 0.027(2) 0.0108(19) 0.004(2) 0.006(2)
O13 0.026(2) 0.026(2) 0.016(2) -0.0010(16) -0.0043(17) 0.0034(18)
O14 0.033(3) 0.033(3) 0.034(3) 0.004(2) -0.006(2) -0.001(2)
O15 0.042(3) 0.038(2) 0.019(2) -0.0001(19) 0.005(2) 0.019(2)
O16 0.032(3) 0.052(3) 0.018(2) -0.002(2) -0.0025(19) 0.013(2)
O17 0.034(3) 0.050(3) 0.030(3) 0.012(2) -0.001(2) -0.004(2)
O18 0.052(3) 0.032(2) 0.036(3) 0.001(2) -0.001(2) 0.013(2)
O101 0.110(12) 0.082(10) 0.028(6) -0.027(6) -0.028(7) 0.004(9)
N1 0.088(6) 0.039(4) 0.056(5) 0.002(3) -0.005(4) 0.010(4)
N101 0.087(15) 0.16(2) 0.044(10) -0.013(11) 0.022(10) -0.031(14)
C1 0.023(3) 0.037(4) 0.028(4) 0.009(3) -0.001(3) 0.001(3)
C2 0.035(4) 0.038(4) 0.021(3) 0.002(3) 0.001(3) 0.000(3)
C3 0.035(4) 0.030(3) 0.021(3) 0.005(3) 0.003(3) -0.005(3)
C4 0.020(3) 0.044(4) 0.020(3) 0.002(3) 0.004(3) 0.005(3)
C5 0.031(4) 0.036(4) 0.018(3) 0.001(3) 0.003(3) 0.007(3)
C6 0.036(4) 0.039(4) 0.030(4) 0.002(3) 0.002(3) 0.008(3)
C7 0.025(4) 0.041(4) 0.024(3) -0.001(3) -0.003(3) 0.004(3)
C8 0.026(4) 0.038(4) 0.037(4) -0.003(3) -0.006(3) -0.001(3)
C9 0.017(3) 0.037(4) 0.040(4) -0.002(3) -0.001(3) -0.004(3)
C11 0.023(4) 0.026(4) 0.061(5) 0.001(3) -0.001(3) -0.004(3)
C12 0.011(3) 0.037(4) 0.046(4) 0.000(3) 0.003(3) -0.004(3)
C13 0.014(3) 0.033(4) 0.046(4) -0.002(3) -0.003(3) 0.000(3)
C14 0.018(3) 0.032(4) 0.039(4) 0.003(3) -0.003(3) -0.001(3)
C15 0.029(4) 0.030(3) 0.032(4) 0.004(3) -0.002(3) 0.003(3)
C16 0.024(3) 0.025(3) 0.033(4) 0.009(3) -0.006(3) 0.004(3)
C17 0.026(3) 0.027(3) 0.038(4) 0.008(3) 0.003(3) 0.007(3)
C18 0.033(4) 0.022(3) 0.034(4) 0.007(3) 0.003(3) 0.007(3)
C19 0.038(4) 0.017(3) 0.038(4) 0.008(3) -0.004(3) 0.002(3)
C21 0.035(4) 0.024(3) 0.031(4) 0.010(3) -0.002(3) 0.006(3)
C22 0.032(4) 0.038(4) 0.027(4) -0.007(3) 0.000(3) 0.010(3)
C23 0.025(3) 0.031(3) 0.025(3) -0.005(3) -0.003(3) 0.010(3)
C24 0.024(3) 0.024(3) 0.025(3) 0.000(2) 0.001(3) 0.004(3)
C25 0.031(4) 0.022(3) 0.029(3) -0.003(3) 0.001(3) -0.001(3)
C26 0.040(4) 0.025(3) 0.025(3) -0.005(3) 0.008(3) -0.001(3)
C27 0.037(4) 0.023(3) 0.035(4) 0.001(3) 0.009(3) -0.003(3)
C29 0.030(4) 0.019(3) 0.040(4) 0.002(3) 0.000(3) 0.002(3)
C30 0.030(4) 0.031(3) 0.033(4) -0.007(3) -0.011(3) 0.003(3)
C31 0.033(4) 0.024(4) 0.060(5) -0.005(3) 0.001(3) 0.002(3)
C32 0.025(4) 0.044(4) 0.047(4) 0.007(3) 0.006(3) 0.002(3)
C33 0.026(4) 0.044(4) 0.036(4) 0.005(3) 0.006(3) 0.007(3)
C34 0.025(4) 0.035(4) 0.038(4) 0.009(3) 0.006(3) 0.007(3)
C35 0.026(4) 0.044(4) 0.027(3) 0.009(3) 0.003(3) 0.012(3)
C36 0.031(4) 0.040(4) 0.032(4) 0.005(3) 0.008(3) 0.006(3)
C37 0.028(4) 0.035(4) 0.039(4) 0.003(3) 0.007(3) 0.004(3)
C38 0.029(4) 0.034(4) 0.028(3) 0.003(3) 0.002(3) 0.010(3)
C39 0.025(4) 0.045(4) 0.036(4) 0.008(3) 0.003(3) 0.010(3)
C40 0.042(4) 0.041(4) 0.032(4) 0.003(3) 0.005(3) 0.014(3)
C41 0.040(4) 0.034(4) 0.037(4) 0.008(3) 0.003(3) -0.009(3)
C42 0.034(4) 0.028(3) 0.037(4) 0.011(3) 0.002(3) -0.010(3)
C43 0.032(4) 0.036(4) 0.025(3) 0.006(3) 0.002(3) -0.006(3)
C44 0.024(3) 0.036(4) 0.022(3) 0.009(3) 0.001(3) -0.003(3)
C45 0.027(3) 0.037(4) 0.022(3) 0.006(3) 0.001(3) 0.000(3)
C46 0.018(3) 0.040(4) 0.025(3) 0.008(3) -0.003(3) 0.002(3)
C47 0.021(3) 0.047(4) 0.025(3) 0.009(3) 0.004(3) -0.001(3)
C48 0.032(4) 0.036(4) 0.025(3) 0.010(3) 0.004(3) -0.007(3)
C49 0.026(4) 0.047(4) 0.025(3) 0.010(3) 0.003(3) 0.000(3)
C50 0.033(4) 0.038(4) 0.020(3) -0.004(3) -0.003(3) 0.011(3)
C51 0.064(5) 0.082(6) 0.036(4) 0.004(4) 0.006(4) 0.047(5)
C52 0.033(4) 0.041(4) 0.031(4) 0.005(3) 0.010(3) 0.000(3)
C53 0.050(5) 0.074(6) 0.051(5) 0.030(5) 0.001(4) -0.008(5)
C54 0.049(5) 0.037(4) 0.049(5) 0.005(4) 0.003(4) 0.006(4)
C55 0.101(8) 0.053(5) 0.081(7) 0.019(5) -0.002(6) 0.026(6)
C56 0.188(15) 0.068(7) 0.071(8) 0.010(6) -0.041(9) -0.008(8)
C100 0.20(4) 0.18(3) 0.055(16) -0.054(18) 0.020(18) 0.00(3)
C101 0.11(2) 0.083(16) 0.088(17) 0.003(13) -0.005(15) -0.047(15)
C102 0.11(2) 0.18(4) 0.17(4) 0.08(3) 0.06(3) -0.05(3)

loop_
_atom_type_symbol
_atom_type_description
_atom_type_scat_dispersion_real
_atom_type_scat_dispersion_imag
_atom_type_scat_source
C C 0.0033 0.0016 'International Tables Vol C Tables 4.2.6.8 and 6.1.1.4'
H H 0.0000 0.0000 'International Tables Vol C Tables 4.2.6.8 and 6.1.1.4'
N N 0.0061 0.0033 'International Tables Vol C Tables 4.2.6.8 and 6.1.1.4'
O O 0.0106 0.0060 'International Tables Vol C Tables 4.2.6.8 and 6.1.1.4'
Co Co 0.3494 0.9721 'International Tables Vol C Tables 4.2.6.8 and 6.1.1.4'

loop_
_geom_angle_atom_site_label_1
_geom_angle_atom_site_label_2
_geom_angle_atom_site_label_3
_geom_angle
_geom_angle_site_symmetry_1
_geom_angle_site_symmetry_3
_geom_angle_publ_flag
O13 Co1 O11 97.98(18) . . ?
O13 Co1 O10 99.11(17) . . ?
O11 Co1 O10 89.87(19) . . ?
O13 Co1 O18 170.78(18) . . ?
O11 Co1 O18 85.9(2) . . ?
O10 Co1 O18 89.22(19) . . ?
O13 Co1 O15 80.50(16) . . ?
O11 Co1 O15 174.16(19) . . ?
O10 Co1 O15 95.93(18) . . ?
O18 Co1 O15 94.80(18) . . ?
O13 Co1 O14 78.07(16) . . ?
O11 Co1 O14 98.04(19) . . ?
O10 Co1 O14 171.89(18) . . ?
O18 Co1 O14 93.13(18) . . ?
O15 Co1 O14 76.15(17) . . ?
O13 Co1 Co4 44.11(10) . . ?
O11 Co1 Co4 127.55(14) . . ?
O10 Co1 Co4 124.47(13) . . ?
O18 Co1 Co4 127.31(13) . . ?
O15 Co1 Co4 47.96(11) . . ?
O14 Co1 Co4 48.58(12) . . ?
O13 Co2 O8 108.8(2) . . ?
O13 Co2 O9 112.43(19) . . ?
O8 Co2 O9 103.0(2) . . ?
O13 Co2 O17 115.68(18) . . ?
O8 Co2 O17 107.3(2) . . ?
O9 Co2 O17 108.7(2) . . ?
O13 Co3 O12 114.52(18) . . ?
O13 Co3 O7 108.63(18) . . ?
O12 Co3 O7 97.6(2) . . ?
O13 Co3 O16 116.08(17) . . ?
O12 Co3 O16 112.4(2) . . ?
O7 Co3 O16 105.40(19) . . ?
O13 Co4 O13 180.0 . 3_575 ?
O13 Co4 O15 97.62(16) . 3_575 ?
O13 Co4 O15 82.38(16) 3_575 3_575 ?
O13 Co4 O15 82.38(16) . . ?
O13 Co4 O15 97.62(16) 3_575 . ?
O15 Co4 O15 180.0(2) 3_575 . ?
O13 Co4 O14 80.14(16) . . ?
O13 Co4 O14 99.86(16) 3_575 . ?
O15 Co4 O14 102.17(18) 3_575 . ?
O15 Co4 O14 77.83(17) . . ?
O13 Co4 O14 99.86(16) . 3_575 ?
O13 Co4 O14 80.14(16) 3_575 3_575 ?
O15 Co4 O14 77.83(17) 3_575 3_575 ?
O15 Co4 O14 102.17(17) . 3_575 ?
O14 Co4 O14 180.0(2) . 3_575 ?
O13 Co4 Co1 45.41(11) . . ?
O13 Co4 Co1 134.59(11) 3_575 . ?
O15 Co4 Co1 131.01(11) 3_575 . ?
O15 Co4 Co1 48.99(11) . . ?
O14 Co4 Co1 49.97(12) . . ?
O14 Co4 Co1 130.03(12) 3_575 . ?
O13 Co4 Co1 134.59(11) . 3_575 ?
O13 Co4 Co1 45.41(11) 3_575 3_575 ?
O15 Co4 Co1 48.99(11) 3_575 3_575 ?
O15 Co4 Co1 131.01(11) . 3_575 ?
O14 Co4 Co1 130.03(12) . 3_575 ?
O14 Co4 Co1 49.97(12) 3_575 3_575 ?
Co1 Co4 Co1 180.0 . 3_575 ?
C4 O1 C49 117.9(5) . . ?
C5 O2 C22 117.0(5) . . ?
C11 O3 C31 118.0(6) . . ?
C12 O4 C32 117.9(5) . . ?
C18 O5 C40 117.9(5) . . ?
C19 O6 C41 117.9(5) . . ?
C26 O7 Co3 129.4(4) . . ?
C26 O8 Co2 129.7(4) . . ?
C36 O9 Co2 123.2(4) . . ?
C36 O10 Co1 136.2(4) . . ?
C45 O11 Co1 137.8(4) . . ?
C45 O12 Co3 121.8(4) . . ?
Co3 O13 Co2 113.55(19) . . ?
Co3 O13 Co4 111.21(19) . . ?
Co2 O13 Co4 112.37(19) . . ?
Co3 O13 Co1 112.21(19) . . ?
Co2 O13 Co1 114.92(19) . . ?
Co4 O13 Co1 90.48(15) . . ?
C52 O14 Co4 137.9(4) 3_575 . ?
C52 O14 Co1 137.8(4) 3_575 . ?
Co4 O14 Co1 81.44(16) . . ?
C50 O15 Co4 138.1(4) 3_575 . ?
C50 O15 Co1 138.8(4) 3_575 . ?
Co4 O15 Co1 83.05(15) . . ?
C50 O16 Co3 123.9(4) . . ?
C52 O17 Co2 126.9(4) . . ?
C54 O18 Co1 113.5(5) . . ?
C54 N1 C55 119.3(8) . . ?
C54 N1 C56 122.4(8) . . ?
C55 N1 C56 117.3(8) . . ?
C101 N101 C100 113(2) . . ?
C101 N101 C102 115(2) . . ?
C100 N101 C102 131(3) . . ?
C2 C1 C21 113.7(5) . . ?
C7 C2 C3 118.6(6) . . ?
C7 C2 C1 123.8(6) . . ?
C3 C2 C1 117.5(6) . . ?
C4 C3 C2 122.7(6) . . ?
O1 C4 C3 125.5(6) . . ?
O1 C4 C5 115.5(6) . . ?
C3 C4 C5 119.0(6) . . ?
O2 C5 C6 125.8(6) . . ?
O2 C5 C4 115.7(6) . . ?
C6 C5 C4 118.5(6) . . ?
C5 C6 C7 122.4(7) . . ?
C2 C7 C6 118.7(6) . . ?
C2 C7 C8 124.1(6) . . ?
C6 C7 C8 117.1(6) . . ?
C9 C8 C7 113.8(5) . . ?
C14 C9 C10 117.7(6) . . ?
C14 C9 C8 124.2(6) . . ?
C10 C9 C8 118.0(6) . . ?
C11 C10 C9 123.0(6) . . ?
O3 C11 C10 125.5(6) . . ?
O3 C11 C12 115.9(7) . . ?
C10 C11 C12 118.5(6) . . ?
C13 C12 O4 126.9(6) . . ?
C13 C12 C11 118.6(7) . . ?
O4 C12 C11 114.5(6) . . ?
C12 C13 C14 123.1(6) . . ?
C9 C14 C13 119.0(6) . . ?
C9 C14 C15 123.1(6) . . ?
C13 C14 C15 117.9(6) . . ?
C16 C15 C14 112.6(5) . . ?
C21 C16 C17 117.3(6) . . ?
C21 C16 C15 123.9(6) . . ?
C17 C16 C15 118.8(6) . . ?
C18 C17 C16 123.3(6) . . ?
C17 C18 O5 125.1(6) . . ?
C17 C18 C19 118.8(6) . . ?
O5 C18 C19 116.1(6) . . ?
C20 C19 O6 125.6(6) . . ?
C20 C19 C18 118.6(6) . . ?
O6 C19 C18 115.8(6) . . ?
C19 C20 C21 122.7(6) . . ?
C20 C21 C16 119.3(6) . . ?
C20 C21 C1 117.9(6) . . ?
C16 C21 C1 122.7(6) . . ?
O2 C22 C23 113.8(5) . . ?
C30 C23 C24 119.0(6) . . ?
C30 C23 C22 120.2(6) . . ?
C24 C23 C22 120.7(6) . . ?
C23 C24 C25 119.9(6) . . ?
C27 C25 C24 119.7(6) . . ?
C27 C25 C26 120.1(6) . . ?
C24 C25 C26 120.1(6) . . ?
O7 C26 O8 125.7(6) . . ?
O7 C26 C25 117.9(6) . . ?
O8 C26 C25 116.5(6) . . ?
C29 C27 C25 120.7(6) . . ?
C27 C29 C30 119.1(6) . . ?
C27 C29 C31 121.6(6) . . ?
C30 C29 C31 119.3(6) . . ?
C23 C30 C29 121.4(6) . . ?
O3 C31 C29 112.5(5) . . ?
O4 C32 C33 110.4(5) . . ?
C34 C33 C39 118.9(6) . . ?
C34 C33 C32 119.7(6) . . ?
C39 C33 C32 121.3(6) . . ?
C33 C34 C35 119.4(6) . . ?
C37 C35 C34 119.4(6) . . ?
C37 C35 C36 121.3(6) . . ?
C34 C35 C36 119.0(6) . . ?
O10 C36 O9 125.3(6) . . ?
O10 C36 C35 116.8(6) . . ?
O9 C36 C35 117.8(6) . . ?
C35 C37 C38 121.7(7) . . ?
C39 C38 C37 118.6(6) . . ?
C39 C38 C40 121.8(6) . . ?
C37 C38 C40 119.6(6) . . ?
C38 C39 C33 121.9(6) . . ?
O5 C40 C38 111.7(5) . . ?
O6 C41 C42 112.2(5) . . ?
C43 C42 C48 117.5(6) . . ?
C43 C42 C41 119.9(6) . . ?
C48 C42 C41 122.5(6) . . ?
C44 C43 C42 121.6(6) . . ?
C46 C44 C43 119.4(6) . . ?
C46 C44 C45 121.0(6) . . ?
C43 C44 C45 119.5(6) . . ?
O11 C45 O12 125.5(6) . . ?
O11 C45 C44 116.4(6) . . ?
O12 C45 C44 118.0(6) . . ?
C44 C46 C47 120.7(6) . . ?
C48 C47 C46 119.2(6) . . ?
C48 C47 C49 120.2(6) . . ?
C46 C47 C49 120.4(6) . . ?
C47 C48 C42 121.4(6) . . ?
O1 C49 C47 112.9(5) . . ?
O15 C50 O16 122.9(6) 3_575 . ?
O15 C50 C51 118.2(6) 3_575 . ?
O16 C50 C51 119.0(6) . . ?
O14 C52 O17 122.8(6) 3_575 . ?
O14 C52 C53 119.1(6) 3_575 . ?
O17 C52 C53 118.1(6) . . ?
O18 C54 N1 124.5(8) . . ?
O101 C102 N101 146(3) . . ?

loop_
_geom_bond_atom_site_label_1
_geom_bond_atom_site_label_2
_geom_bond_distance
_geom_bond_site_symmetry_2
_geom_bond_publ_flag
Co1 O13 2.057(4) . ?
Co1 O11 2.076(5) . ?
Co1 O10 2.083(5) . ?
Co1 O18 2.116(5) . ?
Co1 O15 2.195(4) . ?
Co1 O14 2.236(5) . ?
Co1 Co4 2.8878(8) . ?
Co2 O13 1.930(4) . ?
Co2 O8 1.972(5) . ?
Co2 O9 1.976(5) . ?
Co2 O17 1.997(4) . ?
Co3 O13 1.930(4) . ?
Co3 O12 1.984(4) . ?
Co3 O7 1.992(4) . ?
Co3 O16 2.013(4) . ?
Co4 O13 2.010(4) . ?
Co4 O13 2.010(4) 3_575 ?
Co4 O15 2.161(4) 3_575 ?
Co4 O15 2.161(4) . ?
Co4 O14 2.190(5) . ?
Co4 O14 2.190(5) 3_575 ?
Co4 Co1 2.8878(8) 3_575 ?
O1 C4 1.388(8) . ?
O1 C49 1.444(8) . ?
O2 C5 1.390(8) . ?
O2 C22 1.422(8) . ?
O3 C11 1.385(8) . ?
O3 C31 1.462(8) . ?
O4 C12 1.388(8) . ?
O4 C32 1.470(9) . ?
O5 C18 1.399(8) . ?
O5 C40 1.443(9) . ?
O6 C19 1.389(8) . ?
O6 C41 1.440(8) . ?
O7 C26 1.269(8) . ?
O8 C26 1.288(8) . ?
O9 C36 1.281(8) . ?
O10 C36 1.268(8) . ?
O11 C45 1.263(8) . ?
O12 C45 1.272(8) . ?
O14 C52 1.258(8) 3_575 ?
O15 C50 1.269(8) 3_575 ?
O16 C50 1.282(8) . ?
O17 C52 1.292(8) . ?
O18 C54 1.289(9) . ?
O101 C102 1.06(5) . ?
N1 C54 1.308(10) . ?
N1 C55 1.481(12) . ?
N1 C56 1.505(14) . ?
N101 C101 1.31(3) . ?
N101 C100 1.46(3) . ?
N101 C102 1.51(5) . ?
C1 C2 1.536(9) . ?
C1 C21 1.548(9) . ?
C2 C7 1.400(10) . ?
C2 C3 1.409(9) . ?
C3 C4 1.400(9) . ?
C4 C5 1.412(9) . ?
C5 C6 1.399(10) . ?
C6 C7 1.425(10) . ?
C7 C8 1.537(9) . ?
C8 C9 1.520(10) . ?
C9 C14 1.411(10) . ?
C9 C10 1.415(10) . ?
C10 C11 1.403(10) . ?
C11 C12 1.429(10) . ?
C12 C13 1.376(9) . ?
C13 C14 1.419(10) . ?
C14 C15 1.558(9) . ?
C15 C16 1.517(9) . ?
C16 C21 1.422(9) . ?
C16 C17 1.430(9) . ?
C17 C18 1.388(9) . ?
C18 C19 1.440(10) . ?
C19 C20 1.389(9) . ?
C20 C21 1.420(9) . ?
C22 C23 1.535(9) . ?
C23 C30 1.395(9) . ?
C23 C24 1.407(8) . ?
C24 C25 1.421(9) . ?
C25 C27 1.395(9) . ?
C25 C26 1.515(9) . ?
C27 C29 1.394(9) . ?
C29 C30 1.410(10) . ?
C29 C31 1.517(9) . ?
C32 C33 1.535(10) . ?
C33 C34 1.412(9) . ?
C33 C39 1.414(10) . ?
C34 C35 1.431(10) . ?
C35 C37 1.392(10) . ?
C35 C36 1.505(9) . ?
C37 C38 1.401(9) . ?
C38 C39 1.391(10) . ?
C38 C40 1.546(9) . ?
C41 C42 1.518(10) . ?
C42 C43 1.414(9) . ?
C42 C48 1.420(10) . ?
C43 C44 1.400(9) . ?
C44 C46 1.400(9) . ?
C44 C45 1.515(9) . ?
C46 C47 1.406(9) . ?
C47 C48 1.401(10) . ?
C47 C49 1.540(10) . ?
C50 O15 1.269(8) 3_575 ?
C50 C51 1.514(9) . ?
C52 O14 1.258(8) 3_575 ?
C52 C53 1.517(10) . ?
